data_7006399
loop_
_publ_author_name
'Garc\'ia-Ter\'an, Juan P'
'Castillo, Oscar'
'Luque, Antonio'
'Garc\'ia-Couceiro, Urko'
'Beobide, Garikoitz'
'Rom\'an, Pascual'

_publ_section_title
;
 Supramolecular architectures assembled by the interaction of purine
 nucleobases with metal-oxalato frameworks. Non-covalent stabilization
 of the 7H-adenine tautomer in the solid-state.
;
_journal_issue 7
_journal_name_full 'Dalton transactions (Cambridge, England : 2003)'
_journal_page_first 902
_journal_page_last 911
_journal_paper_doi 10.1039/b510018f
_journal_year 2006
_chemical_compound_source 'synthesis as described'
_chemical_formula_moiety 'C2 H4 Mn1 O6, C5 H5 N5, H2 O'
_chemical_formula_structural 'C2 H4 Mn1 O6, C5 H5 N5, H2 O'
_chemical_formula_sum 'C7 H11 Mn N5 O7'
_chemical_formula_weight 332.15
_chemical_name_common 'catena-(diaqua(mu-oxalato)manganese(ii)-adenine-water (1/1/1))'
_chemical_name_systematic
;
catena-[diaqua(mu-oxalato)manganese(II)-adenine-water (1/1/1)]
;
_space_group_IT_number 2
_symmetry_cell_setting triclinic
_symmetry_Int_Tables_number 2
_symmetry_space_group_name_Hall '-P 1'
_symmetry_space_group_name_H-M 'P -1'
_atom_sites_solution_hydrogens difmap
_atom_sites_solution_primary direct
_atom_sites_solution_secondary difmap
_audit_creation_method SHELXL
_cell_angle_alpha 75.47(2)
_cell_angle_beta 80.60(2)
_cell_angle_gamma 75.17(2)
_cell_formula_units_Z 2
_cell_length_a 7.340(1)
_cell_length_b 9.513(2)
_cell_length_c 9.741(2)
_cell_measurement_reflns_used 5463
_cell_measurement_temperature 293(2)
_cell_measurement_theta_max 28.06
_cell_measurement_theta_min 3.25
_cell_volume 632.9(2)
_computing_cell_refinement 'CrysAlis CCD (Oxford Diffraction, 2003)'
_computing_data_collection 'CrysAlis CCD (Oxford Diffraction, 2003)'
_computing_data_reduction 'CrysAlis RED (Oxford Diffraction, 2003)'
_computing_molecular_graphics 'Ortep-3 (Farrugia, 1997)'
_computing_publication_material 'WinGX (Farrugia, 1999)'
_computing_structure_refinement 'SHELXL-97 (Sheldrick, 1997)'
_computing_structure_solution 'Sir92 (Altamore et al., 1993)'
_diffrn_ambient_temperature 293(2)
_diffrn_measured_fraction_theta_full 0.990
_diffrn_measured_fraction_theta_max 0.990
_diffrn_measurement_device_type Xcalibur
_diffrn_measurement_method \w
_diffrn_radiation_monochromator graphite
_diffrn_radiation_source 'fine-focus sealed tube'
_diffrn_radiation_type MoK\a
_diffrn_radiation_wavelength 0.71073
_diffrn_reflns_av_R_equivalents 0.0337
_diffrn_reflns_av_sigmaI/netI 0.1037
_diffrn_reflns_limit_h_max 9
_diffrn_reflns_limit_h_min -9
_diffrn_reflns_limit_k_max 12
_diffrn_reflns_limit_k_min -12
_diffrn_reflns_limit_l_max 12
_diffrn_reflns_limit_l_min -12
_diffrn_reflns_number 5463
_diffrn_reflns_theta_full 28.06
_diffrn_reflns_theta_max 28.06
_diffrn_reflns_theta_min 3.25
_diffrn_standards_decay_% 0
_diffrn_standards_interval_count 0
_diffrn_standards_interval_time 0
_diffrn_standards_number 0
_exptl_absorpt_coefficient_mu 1.085
_exptl_absorpt_correction_T_max 0.945
_exptl_absorpt_correction_T_min 0.859
_exptl_absorpt_correction_type numerical
_exptl_absorpt_process_details
;
CrysAlis RED, Oxford Diffraction Ltd.,
Version 1.170.32 (release 06.06.2003 CrysAlis170 VC++)
(compiled Jun 6 2003,13:53:32)
Analytical numeric absorption correction using a multifaceted crystal
model based on expressions derived by R.C. Clark & J.S. Reid.
;
_exptl_crystal_colour colourless
_exptl_crystal_density_diffrn 1.743
_exptl_crystal_density_meas 1.74(1)
_exptl_crystal_density_method flotation
_exptl_crystal_description polyhedric
_exptl_crystal_F_000 338
_exptl_crystal_size_max 0.09
_exptl_crystal_size_mid 0.06
_exptl_crystal_size_min 0.02
_refine_diff_density_max 0.481
_refine_diff_density_min -0.253
_refine_diff_density_rms 0.058
_refine_ls_extinction_method none
_refine_ls_goodness_of_fit_ref 1.035
_refine_ls_hydrogen_treatment refxyz
_refine_ls_matrix_type full
_refine_ls_number_parameters 214
_refine_ls_number_reflns 3036
_refine_ls_number_restraints 0
_refine_ls_restrained_S_all 1.035
_refine_ls_R_factor_all 0.0736
_refine_ls_R_factor_gt 0.0362
_refine_ls_shift/su_max 0.002
_refine_ls_shift/su_mean 0.000
_refine_ls_structure_factor_coef Fsqd
_refine_ls_weighting_details 'calc w=1/[\s^2^(Fo^2^)+(0.0172P)^2^] where P=(Fo^2^+2Fc^2^)/3'
_refine_ls_weighting_scheme calc
_refine_ls_wR_factor_gt 0.0521
_refine_ls_wR_factor_ref 0.0572
_reflns_number_gt 1673
_reflns_number_total 3036
_reflns_threshold_expression >2sigma(I)
_cod_data_source_file b510018f.txt
_cod_data_source_block compound2
_cod_database_code 7006399

loop_
_symmetry_equiv_pos_as_xyz
'x, y, z'
'-x, -y, -z'

loop_
_atom_site_label
_atom_site_type_symbol
_atom_site_fract_x
_atom_site_fract_y
_atom_site_fract_z
_atom_site_U_iso_or_equiv
_atom_site_adp_type
_atom_site_occupancy
_atom_site_symmetry_multiplicity
_atom_site_calc_flag
_atom_site_refinement_flags
_atom_site_disorder_assembly
_atom_site_disorder_group
Mn Mn 0.19328(5) 0.19469(4) 0.56830(4) 0.03165(13) Uani 1 1 d . . .
O1 O 0.0939(2) 0.3763(2) 0.3870(2) 0.0357(4) Uani 1 1 d . . .
O2 O 0.0631(2) 0.3862(2) 0.6637(2) 0.0343(4) Uani 1 1 d . . .
C9 C 0.0079(3) 0.4969(3) 0.4206(2) 0.0275(6) Uani 1 1 d . . .
O3 O -0.0784(2) 0.1216(2) 0.6165(2) 0.0373(4) Uani 1 1 d . . .
O4 O 0.2305(2) 0.0241(2) 0.4460(2) 0.0371(4) Uani 1 1 d . . .
C10 C -0.0885(3) 0.0284(3) 0.5489(2) 0.0296(6) Uani 1 1 d . . .
O5w O 0.2855(3) 0.0506(2) 0.7592(2) 0.0481(6) Uani 1 1 d . . .
O6w O 0.4708(2) 0.2323(2) 0.5026(2) 0.0411(5) Uani 1 1 d . . .
N1 N 0.4287(3) 0.3350(2) -0.1110(2) 0.0362(5) Uani 1 1 d . . .
C2 C 0.4678(4) 0.4369(3) -0.2287(3) 0.0416(7) Uani 1 1 d . . .
N3 N 0.4089(3) 0.5830(2) -0.2544(2) 0.0393(6) Uani 1 1 d . . .
C4 C 0.2921(3) 0.6308(3) -0.1452(3) 0.0331(6) Uani 1 1 d . . .
C5 C 0.2401(3) 0.5357(2) -0.0197(2) 0.0272(6) Uani 1 1 d . . .
C6 C 0.3129(3) 0.3822(3) -0.0014(3) 0.0297(6) Uani 1 1 d . . .
N6 N 0.2738(3) 0.2819(2) 0.1147(2) 0.0386(6) Uani 1 1 d . . .
N7 N 0.1196(3) 0.6269(2) 0.0622(2) 0.0343(5) Uani 1 1 d . . .
C8 C 0.1068(4) 0.7667(3) -0.0140(3) 0.0426(7) Uani 1 1 d . . .
N9 N 0.2073(3) 0.7763(2) -0.1408(2) 0.0405(6) Uani 1 1 d . . .
O7w O 0.6290(3) 0.0500(2) 0.8551(2) 0.0497(6) Uani 1 1 d . . .
H51w H 0.272(4) -0.053(3) 0.790(3) 0.074 Uiso 1 1 d . . .
H52w H 0.386(4) 0.053(3) 0.790(3) 0.074 Uiso 1 1 d . . .
H61w H 0.542(4) 0.164(3) 0.507(3) 0.074 Uiso 1 1 d . . .
H62w H 0.513(4) 0.291(3) 0.419(3) 0.074 Uiso 1 1 d . . .
H2 H 0.555(3) 0.399(3) -0.307(3) 0.060 Uiso 1 1 d . . .
H61 H 0.322(3) 0.196(3) 0.109(3) 0.060 Uiso 1 1 d . . .
H62 H 0.207(4) 0.320(3) 0.184(3) 0.060 Uiso 1 1 d . . .
H7 H 0.062(3) 0.602(3) 0.146(3) 0.060 Uiso 1 1 d . . .
H8 H 0.027(3) 0.844(3) 0.029(3) 0.060 Uiso 1 1 d . . .
H71w H 0.716(4) 0.063(3) 0.785(3) 0.074 Uiso 1 1 d . . .
H72w H 0.582(4) 0.122(3) 0.882(3) 0.074 Uiso 1 1 d . . .

loop_
_atom_site_aniso_label
_atom_site_aniso_U_11
_atom_site_aniso_U_22
_atom_site_aniso_U_33
_atom_site_aniso_U_23
_atom_site_aniso_U_13
_atom_site_aniso_U_12
Mn 0.0323(2) 0.0243(2) 0.0342(2) -0.00376(18) -0.00011(18) -0.00366(16)
O1 0.0446(11) 0.0242(9) 0.0308(10) -0.0071(8) -0.0035(8) 0.0062(8)
O2 0.0453(11) 0.0234(9) 0.0252(9) 0.0001(8) -0.0035(8) 0.0029(8)
C9 0.0244(14) 0.0273(14) 0.0293(14) -0.0071(12) 0.0012(12) -0.0047(11)
O3 0.0294(10) 0.0405(11) 0.0458(11) -0.0222(9) 0.0049(8) -0.0080(8)
O4 0.0259(10) 0.0367(10) 0.0491(11) -0.0164(9) 0.0066(8) -0.0076(8)
C10 0.0247(15) 0.0270(14) 0.0309(15) -0.0030(12) -0.0008(11) 0.0006(11)
O5w 0.0585(14) 0.0318(11) 0.0537(13) 0.0120(10) -0.0242(10) -0.0190(10)
O6w 0.0307(12) 0.0356(12) 0.0453(12) 0.0042(10) 0.0032(10) -0.0040(8)
N1 0.0418(13) 0.0309(12) 0.0357(13) -0.0103(11) 0.0023(11) -0.0089(10)
C2 0.0456(18) 0.0446(18) 0.0355(17) -0.0118(15) 0.0039(14) -0.0139(14)
N3 0.0459(14) 0.0371(14) 0.0321(13) -0.0033(11) 0.0065(11) -0.0153(11)
C4 0.0357(15) 0.0296(15) 0.0343(16) -0.0020(13) -0.0044(13) -0.0123(12)
C5 0.0290(14) 0.0256(14) 0.0270(14) -0.0046(12) -0.0015(11) -0.0081(11)
C6 0.0335(15) 0.0304(15) 0.0276(14) -0.0040(12) -0.0059(12) -0.0121(12)
N6 0.0506(16) 0.0251(12) 0.0345(14) -0.0037(11) 0.0017(11) -0.0050(11)
N7 0.0396(14) 0.0293(12) 0.0318(13) -0.0054(11) 0.0013(11) -0.0079(10)
C8 0.0463(18) 0.0289(16) 0.049(2) -0.0067(14) -0.0013(15) -0.0065(13)
N9 0.0479(14) 0.0264(12) 0.0424(14) 0.0003(10) 0.0014(12) -0.0112(10)
O7w 0.0642(15) 0.0357(12) 0.0446(14) -0.0139(10) 0.0179(10) -0.0132(10)

loop_
_geom_angle_atom_site_label_1
_geom_angle_atom_site_label_2
_geom_angle_atom_site_label_3
_geom_angle
_geom_angle_site_symmetry_1
_geom_angle_site_symmetry_3
_geom_angle_publ_flag
O5w Mn O6w 90.24(8) . . ?
O5w Mn O4 97.21(7) . . ?
O6w Mn O4 94.35(7) . . ?
O5w Mn O2 95.28(7) . . ?
O6w Mn O2 100.28(7) . . ?
O4 Mn O2 160.68(6) . . ?
O5w Mn O1 170.27(7) . . ?
O6w Mn O1 88.18(7) . . ?
O4 Mn O1 92.49(6) . . ?
O2 Mn O1 75.57(6) . . ?
O5w Mn O3 89.82(7) . . ?
O6w Mn O3 169.58(7) . . ?
O4 Mn O3 75.30(6) . . ?
O2 Mn O3 90.10(6) . . ?
O1 Mn O3 93.46(7) . . ?
C9 O1 Mn 114.5(2) . . ?
C9 O2 Mn 115.6(1) 2_566 . ?
O2 C9 O1 125.7(2) 2_566 . ?
O2 C9 C9 117.1(2) 2_566 2_566 ?
O1 C9 C9 117.3(3) . 2_566 ?
C10 O3 Mn 114.2(1) . . ?
C10 O4 Mn 115.9(2) 2_556 . ?
O3 C10 O4 125.7(2) . 2_556 ?
O3 C10 C10 117.7(3) . 2_556 ?
O4 C10 C10 116.6(3) 2_556 2_556 ?
Mn O5w H51w 124(2) . . ?
Mn O5w H52w 121(2) . . ?
H51w O5w H52w 106(2) . . ?
Mn O6w H61w 112(3) . . ?
Mn O6w H62w 128(2) . . ?
H61w O6w H62w 102(3) . . ?
C6 N1 C2 118.7(2) . . ?
N3 C2 N1 128.9(2) . . ?
N3 C2 H2 114(1) . . ?
N1 C2 H2 117(1) . . ?
C2 N3 C4 112.6(2) . . ?
N3 C4 N9 126.2(2) . . ?
N3 C4 C5 123.4(2) . . ?
N9 C4 C5 110.5(2) . . ?
N7 C5 C4 105.3(2) . . ?
N7 C5 C6 134.9(2) . . ?
C4 C5 C6 119.7(2) . . ?
N6 C6 N1 118.8(2) . . ?
N6 C6 C5 124.5(2) . . ?
N1 C6 C5 116.6(2) . . ?
C6 N6 H61 114(2) . . ?
C6 N6 H62 114(2) . . ?
H61 N6 H62 132(3) . . ?
C8 N7 C5 106.5(2) . . ?
C8 N7 H7 125(2) . . ?
C5 N7 H7 129(2) . . ?
N9 C8 N7 113.9(2) . . ?
N9 C8 H8 130(2) . . ?
N7 C8 H8 117(2) . . ?
C8 N9 C4 103.9(2) . . ?
H71w O7w H72w 113(3) . . ?

loop_
_geom_bond_atom_site_label_1
_geom_bond_atom_site_label_2
_geom_bond_distance
_geom_bond_site_symmetry_2
_geom_bond_publ_flag
Mn O1 2.209(2) . ?
Mn O2 2.183(2) . ?
Mn O3 2.218(2) . ?
Mn O4 2.182(2) . ?
Mn O5w 2.110(2) . ?
Mn O6w 2.126(2) . ?
Mn Mn 5.699(1) 2_566 ?
Mn Mn 5.712(1) 2_556 ?
O1 C9 1.254(2) . ?
O2 C9 1.252(2) 2_566 ?
C9 O2 1.252(2) 2_566 ?
C9 C9 1.547(4) 2_566 ?
O3 C10 1.252(3) . ?
O4 C10 1.256(3) 2_556 ?
C10 O4 1.256(3) 2_556 ?
C10 C10 1.543(4) 2_556 ?
O5w H51w 0.98(3) . ?
O5w H52w 0.85(3) . ?
O6w H61w 0.72(3) . ?
O6w H62w 0.92(3) . ?
N1 C6 1.346(3) . ?
N1 C2 1.347(3) . ?
C2 N3 1.318(3) . ?
C2 H2 0.99(2) . ?
N3 C4 1.349(3) . ?
C4 N9 1.373(3) . ?
C4 C5 1.389(3) . ?
C5 N7 1.377(3) . ?
C5 C6 1.396(3) . ?
C6 N6 1.328(3) . ?
N6 H61 0.82(2) . ?
N6 H62 0.86(2) . ?
N7 C8 1.339(3) . ?
N7 H7 0.86(2) . ?
C8 N9 1.326(3) . ?
C8 H8 0.95(2) . ?
O7w H71w 0.86(3) . ?
O7w H72w 0.77(3) . ?

loop_
_geom_hbond_atom_site_label_D
_geom_hbond_atom_site_label_H
_geom_hbond_atom_site_label_A
_geom_hbond_distance_DH
_geom_hbond_distance_HA
_geom_hbond_distance_DA
_geom_hbond_angle_DHA
_geom_hbond_site_symmetry_A
O5w H51w N9 0.98(3) 1.75(3) 2.719(3) 169(2) 1_546
O5w H52w O7w 0.85(3) 1.98(3) 2.826(3) 177(3) .
O6w H61w O4 0.72(3) 2.12(3) 2.831(2) 168(3) 2_656
O6w H62w N3 0.92(3) 1.85(3) 2.771(3) 178(2) 2_665
N6 H61 O7w 0.82(2) 2.22(3) 3.003(3) 161(2) 2_656
N6 H62 O1 0.86(2) 2.16(2) 3.005(3) 166(2) .
N7 H7 O2 0.86(2) 1.94(3) 2.773(3) 161(2) 2_566
O7w H71w O3 0.86(3) 2.11(3) 2.967(2) 173(3) 1_655
O7w H72w N1 0.77(3) 2.06(3) 2.806(3) 162(3) 1_556
